data_2201801
loop_
_publ_author_name
'Jones, Peter G.'
'J\"ager, Stefan'

_publ_section_title
;
 Ethyl
 (<i>Z</i>)-3-bromo-2-[(<i>tert</i>-butoxycarbonyl)amino]-3-phenylacrylate
;
_journal_issue 3
_journal_name_full 'Acta Crystallographica Section E'
_journal_page_first o369
_journal_page_last o371
_journal_paper_doi 10.1107/S160053680300357X
_journal_volume 59
_journal_year 2003
_chemical_formula_iupac 'C16 H20 Br N O4'
_chemical_formula_moiety 'C16 H20 Br N O4'
_chemical_formula_sum 'C16 H20 Br N O4'
_chemical_formula_weight 370.24
_chemical_melting_point 377
_chemical_name_systematic
;
Ethyl (Z)-3-bromo-2-[(tert-butoxycarbonyl)amino]-3-phenylacrylate
;
_space_group_IT_number 2
_symmetry_cell_setting triclinic
_symmetry_space_group_name_Hall '-P 1'
_symmetry_space_group_name_H-M 'P -1'
_atom_sites_solution_hydrogens geom
_atom_sites_solution_primary direct
_atom_sites_solution_secondary difmap
_audit_creation_method SHELXL-97
_cell_angle_alpha 71.729(10)
_cell_angle_beta 87.445(10)
_cell_angle_gamma 81.861(10)
_cell_formula_units_Z 2
_cell_length_a 8.5554(12)
_cell_length_b 10.1468(18)
_cell_length_c 10.7086(16)
_cell_measurement_reflns_used 62
_cell_measurement_temperature 173(2)
_cell_measurement_theta_max 11
_cell_measurement_theta_min 2
_cell_volume 873.9(2)
_computing_cell_refinement XSCANS
_computing_data_collection 'XSCANS (Fait, 1991)'
_computing_data_reduction XSCANS
_computing_molecular_graphics 'XP (Siemens, 1994)'
_computing_publication_material SHELXL-7
_computing_structure_refinement 'SHELXL97 (Sheldrick, 1997)'
_computing_structure_solution 'SHELXS97 (Sheldrick, 1990)'
_diffrn_ambient_temperature 173(2)
_diffrn_measured_fraction_theta_full 0.990
_diffrn_measured_fraction_theta_max 0.990
_diffrn_measurement_device_type 'Siemens P4'
_diffrn_measurement_method \w
_diffrn_radiation_monochromator graphite
_diffrn_radiation_source 'fine-focus sealed tube'
_diffrn_radiation_type MoK\a
_diffrn_radiation_wavelength 0.71073
_diffrn_reflns_av_R_equivalents 0.0457
_diffrn_reflns_av_sigmaI/netI 0.0920
_diffrn_reflns_limit_h_max 10
_diffrn_reflns_limit_h_min -10
_diffrn_reflns_limit_k_max 11
_diffrn_reflns_limit_k_min -11
_diffrn_reflns_limit_l_max 12
_diffrn_reflns_limit_l_min -12
_diffrn_reflns_number 6090
_diffrn_reflns_theta_full 25.00
_diffrn_reflns_theta_max 25.00
_diffrn_reflns_theta_min 3.13
_diffrn_standards_decay_% 0
_diffrn_standards_interval_count 247
_diffrn_standards_number 3
_exptl_absorpt_coefficient_mu 2.368
_exptl_absorpt_correction_T_max 0.881
_exptl_absorpt_correction_T_min 0.793
_exptl_absorpt_correction_type '\y scan'
_exptl_absorpt_process_details '(XEMP; Siemens, 1990)'
_exptl_crystal_colour colourless
_exptl_crystal_density_diffrn 1.407
_exptl_crystal_density_meas ?
_exptl_crystal_description prism
_exptl_crystal_F_000 380
_exptl_crystal_size_max 0.26
_exptl_crystal_size_mid 0.20
_exptl_crystal_size_min 0.20
_refine_diff_density_max 0.258
_refine_diff_density_min -0.263
_refine_ls_extinction_method none
_refine_ls_goodness_of_fit_ref 0.792
_refine_ls_hydrogen_treatment mixed
_refine_ls_matrix_type full
_refine_ls_number_parameters 207
_refine_ls_number_reflns 3046
_refine_ls_number_restraints 0
_refine_ls_restrained_S_all 0.792
_refine_ls_R_factor_all 0.0681
_refine_ls_R_factor_gt 0.0341
_refine_ls_shift/su_max 0.009
_refine_ls_shift/su_mean 0.000
_refine_ls_structure_factor_coef Fsqd
_refine_ls_weighting_details 'calc w = 1/[\s^2^(Fo^2^)+(0.0143P)^2^] where P = (Fo^2^+2Fc^2^)/3'
_refine_ls_weighting_scheme calc
_refine_ls_wR_factor_gt 0.0457
_refine_ls_wR_factor_ref 0.0500
_reflns_number_gt 2016
_reflns_number_total 3046
_reflns_threshold_expression I>2\s(I)
_cod_data_source_file bt6240.cif
_cod_data_source_block I
_cod_depositor_comments
;
The following automatic conversions were performed:

'_exptl_crystal_density_meas' value 'not measured' was changed to '?'
- the value is perceived as not measured.

Automatic conversion script
Id: cif_fix_values 3008 2015-01-20 13:52:24Z robertas 
;
_cod_database_code 2201801
_cod_database_fobs_code 2201801

loop_
_symmetry_equiv_pos_as_xyz
'x, y, z'
'-x, -y, -z'

loop_
_atom_site_label
_atom_site_fract_x
_atom_site_fract_y
_atom_site_fract_z
_atom_site_U_iso_or_equiv
_atom_site_adp_type
_atom_site_calc_flag
_atom_site_refinement_flags
_atom_site_occupancy
_atom_site_disorder_assembly
_atom_site_disorder_group
_atom_site_type_symbol
Br1 0.60956(4) 0.24747(4) 0.34421(3) 0.03920(12) Uani d . 1 . . Br
C1 0.4143(3) 0.2765(3) 0.2518(3) 0.0253(7) Uani d . 1 . . C
C2 0.4194(3) 0.3118(3) 0.1222(3) 0.0224(7) Uani d . 1 . . C
C3 0.2699(3) 0.3404(3) 0.0425(3) 0.0237(7) Uani d . 1 . . C
O1 0.2361(2) 0.44328(19) -0.04988(17) 0.0281(5) Uani d . 1 . . O
O2 0.1833(2) 0.23671(19) 0.08961(17) 0.0287(5) Uani d . 1 . . O
C4 0.0264(3) 0.2568(3) 0.0345(3) 0.0349(8) Uani d . 1 . . C
H4A 0.0328 0.2633 -0.0598 0.042 Uiso calc R 1 . . H
H4B -0.0358 0.3435 0.0432 0.042 Uiso calc R 1 . . H
C5 -0.0475(4) 0.1317(3) 0.1116(3) 0.0633(11) Uani d . 1 . . C
H5A 0.0158 0.0469 0.1022 0.076 Uiso calc R 1 . . H
H5B -0.1545 0.1391 0.0788 0.076 Uiso calc R 1 . . H
H5C -0.0523 0.1266 0.2046 0.076 Uiso calc R 1 . . H
N1 0.5568(3) 0.3381(2) 0.0476(2) 0.0241(6) Uani d . 1 . . N
H1 0.618(3) 0.391(3) 0.067(2) 0.027(9) Uiso d . 1 . . H
C6 0.5931(4) 0.3062(3) -0.0666(3) 0.0251(7) Uani d . 1 . . C
O3 0.7026(2) 0.3463(2) -0.13632(19) 0.0383(6) Uani d . 1 . . O
O4 0.4932(2) 0.22325(19) -0.08471(16) 0.0269(5) Uani d . 1 . . O
C7 0.4880(4) 0.1960(3) -0.2127(3) 0.0333(8) Uani d . 1 . . C
C8 0.3574(4) 0.1056(3) -0.1902(3) 0.0522(10) Uani d . 1 . . C
H8A 0.3836 0.0220 -0.1143 0.063 Uiso calc R 1 . . H
H8B 0.3457 0.0773 -0.2684 0.063 Uiso calc R 1 . . H
H8C 0.2582 0.1586 -0.1734 0.063 Uiso calc R 1 . . H
C9 0.4454(4) 0.3347(3) -0.3199(3) 0.0521(10) Uani d . 1 . . C
H9A 0.3517 0.3871 -0.2933 0.063 Uiso calc R 1 . . H
H9B 0.4232 0.3170 -0.4017 0.063 Uiso calc R 1 . . H
H9C 0.5339 0.3894 -0.3337 0.063 Uiso calc R 1 . . H
C10 0.6438(4) 0.1167(3) -0.2380(3) 0.0514(10) Uani d . 1 . . C
H10A 0.7271 0.1768 -0.2508 0.062 Uiso calc R 1 . . H
H10B 0.6348 0.0893 -0.3171 0.062 Uiso calc R 1 . . H
H10C 0.6703 0.0327 -0.1626 0.062 Uiso calc R 1 . . H
C11 0.2712(3) 0.2689(3) 0.3362(3) 0.0288(8) Uani d . 1 . . C
C12 0.2548(4) 0.1486(3) 0.4391(3) 0.0363(8) Uani d . 1 . . C
H12 0.3377 0.0722 0.4590 0.044 Uiso calc R 1 . . H
C13 0.1172(4) 0.1395(4) 0.5133(3) 0.0508(10) Uani d . 1 . . C
H13 0.1058 0.0563 0.5832 0.061 Uiso calc R 1 . . H
C14 -0.0028(4) 0.2499(4) 0.4865(3) 0.0539(10) Uani d . 1 . . C
H14 -0.0966 0.2433 0.5378 0.065 Uiso calc R 1 . . H
C15 0.0140(4) 0.3698(4) 0.3850(3) 0.0575(11) Uani d . 1 . . C
H15 -0.0691 0.4460 0.3657 0.069 Uiso calc R 1 . . H
C16 0.1512(4) 0.3804(3) 0.3105(3) 0.0419(9) Uani d . 1 . . C
H16 0.1626 0.4644 0.2417 0.050 Uiso calc R 1 . . H

loop_
_atom_site_aniso_label
_atom_site_aniso_U_11
_atom_site_aniso_U_22
_atom_site_aniso_U_33
_atom_site_aniso_U_12
_atom_site_aniso_U_13
_atom_site_aniso_U_23
Br1 0.0361(2) 0.0507(2) 0.02955(18) -0.00202(17) -0.00921(14) -0.01111(16)
C1 0.0281(18) 0.0250(18) 0.0237(16) -0.0020(15) -0.0052(14) -0.0089(14)
C2 0.0244(17) 0.0178(18) 0.0259(17) -0.0035(14) 0.0008(14) -0.0077(13)
C3 0.0227(17) 0.026(2) 0.0226(17) 0.0007(15) 0.0000(14) -0.0093(15)
O1 0.0275(12) 0.0254(13) 0.0284(11) -0.0050(10) -0.0025(9) -0.0029(10)
O2 0.0233(12) 0.0282(13) 0.0320(12) -0.0079(10) -0.0027(9) -0.0035(10)
C4 0.0243(18) 0.033(2) 0.046(2) -0.0070(16) -0.0029(15) -0.0084(17)
C5 0.029(2) 0.049(3) 0.096(3) -0.0113(19) -0.007(2) 0.004(2)
N1 0.0238(15) 0.0259(16) 0.0272(14) -0.0079(13) 0.0000(12) -0.0127(12)
C6 0.0267(19) 0.0207(19) 0.0265(18) 0.0013(15) -0.0029(15) -0.0069(15)
O3 0.0360(14) 0.0500(16) 0.0329(13) -0.0192(12) 0.0143(11) -0.0146(11)
O4 0.0304(12) 0.0293(13) 0.0258(11) -0.0084(10) 0.0024(9) -0.0137(10)
C7 0.048(2) 0.033(2) 0.0243(18) -0.0072(18) 0.0021(16) -0.0162(16)
C8 0.065(3) 0.059(3) 0.047(2) -0.023(2) -0.0029(19) -0.0308(19)
C9 0.077(3) 0.045(2) 0.0314(19) 0.005(2) -0.0121(18) -0.0124(18)
C10 0.068(3) 0.047(2) 0.043(2) 0.002(2) 0.0086(19) -0.0250(19)
C11 0.033(2) 0.033(2) 0.0219(17) -0.0098(17) 0.0016(15) -0.0092(15)
C12 0.048(2) 0.034(2) 0.0266(18) -0.0097(17) -0.0085(16) -0.0050(16)
C13 0.061(3) 0.063(3) 0.027(2) -0.034(2) 0.0023(19) -0.0010(19)
C14 0.044(2) 0.082(3) 0.039(2) -0.022(2) 0.0189(18) -0.019(2)
C15 0.040(2) 0.065(3) 0.063(3) -0.002(2) 0.017(2) -0.018(2)
C16 0.039(2) 0.036(2) 0.044(2) -0.0059(18) 0.0126(17) -0.0047(17)

loop_
_atom_type_symbol
_atom_type_description
_atom_type_scat_dispersion_real
_atom_type_scat_dispersion_imag
_atom_type_scat_source
C C 0.0033 0.0016 'International Tables Vol C Tables 4.2.6.8 and 6.1.1.4'
H H 0.0000 0.0000 'International Tables Vol C Tables 4.2.6.8 and 6.1.1.4'
N N 0.0061 0.0033 'International Tables Vol C Tables 4.2.6.8 and 6.1.1.4'
O O 0.0106 0.0060 'International Tables Vol C Tables 4.2.6.8 and 6.1.1.4'
Br Br -0.2901 2.4595 'International Tables Vol C Tables 4.2.6.8 and 6.1.1.4'

loop_
_geom_angle_atom_site_label_1
_geom_angle_atom_site_label_2
_geom_angle_atom_site_label_3
_geom_angle
_geom_angle_publ_flag
C2 C1 C11 127.2(3) y
C2 C1 Br1 117.9(2) y
C11 C1 Br1 114.69(18) y
C1 C2 N1 124.1(3) y
C1 C2 C3 120.9(3) y
N1 C2 C3 114.8(2) y
O1 C3 O2 125.7(3) ?
O1 C3 C2 123.9(3) ?
O2 C3 C2 110.4(2) ?
C3 O2 C4 117.1(2) ?
O2 C4 C5 105.6(2) ?
O2 C4 H4A 110.6 ?
C5 C4 H4A 110.6 ?
O2 C4 H4B 110.6 ?
C5 C4 H4B 110.6 ?
H4A C4 H4B 108.8 ?
C4 C5 H5A 109.5 ?
C4 C5 H5B 109.5 ?
H5A C5 H5B 109.5 ?
C4 C5 H5C 109.5 ?
H5A C5 H5C 109.5 ?
H5B C5 H5C 109.5 ?
C6 N1 C2 125.6(3) y
C6 N1 H1 115.8(17) y
C2 N1 H1 117.9(17) y
O3 C6 O4 126.7(3) ?
O3 C6 N1 123.2(3) ?
O4 C6 N1 110.1(3) y
C6 O4 C7 120.4(2) ?
O4 C7 C8 102.0(2) ?
O4 C7 C10 110.2(2) ?
C8 C7 C10 110.9(3) ?
O4 C7 C9 108.8(2) ?
C8 C7 C9 111.7(3) ?
C10 C7 C9 112.8(3) ?
C7 C8 H8A 109.5 ?
C7 C8 H8B 109.5 ?
H8A C8 H8B 109.5 ?
C7 C8 H8C 109.5 ?
H8A C8 H8C 109.5 ?
H8B C8 H8C 109.5 ?
C7 C9 H9A 109.5 ?
C7 C9 H9B 109.5 ?
H9A C9 H9B 109.5 ?
C7 C9 H9C 109.5 ?
H9A C9 H9C 109.5 ?
H9B C9 H9C 109.5 ?
C7 C10 H10A 109.5 ?
C7 C10 H10B 109.5 ?
H10A C10 H10B 109.5 ?
C7 C10 H10C 109.5 ?
H10A C10 H10C 109.5 ?
H10B C10 H10C 109.5 ?
C16 C11 C12 119.3(3) ?
C16 C11 C1 120.4(3) ?
C12 C11 C1 120.3(3) ?
C11 C12 C13 120.0(3) ?
C11 C12 H12 120.0 ?
C13 C12 H12 120.0 ?
C14 C13 C12 120.6(3) ?
C14 C13 H13 119.7 ?
C12 C13 H13 119.7 ?
C15 C14 C13 119.5(3) ?
C15 C14 H14 120.3 ?
C13 C14 H14 120.3 ?
C14 C15 C16 120.5(3) ?
C14 C15 H15 119.7 ?
C16 C15 H15 119.7 ?
C11 C16 C15 120.1(3) ?
C11 C16 H16 119.9 ?
C15 C16 H16 119.9 ?

loop_
_geom_bond_atom_site_label_1
_geom_bond_atom_site_label_2
_geom_bond_site_symmetry_2
_geom_bond_distance
_geom_bond_publ_flag
Br1 C1 . 1.918(3) y
C1 C2 . 1.321(3) y
C1 C11 . 1.485(4) y
C2 N1 . 1.401(3) y
C2 C3 . 1.512(4) y
C3 O1 . 1.202(3) ?
C3 O2 . 1.329(3) ?
O2 C4 . 1.453(3) ?
C4 C5 . 1.488(4) ?
C4 H4A . 0.9900 ?
C4 H4B . 0.9900 ?
C5 H5A . 0.9800 ?
C5 H5B . 0.9800 ?
C5 H5C . 0.9800 ?
N1 C6 . 1.372(3) y
N1 H1 . 0.87(2) ?
C6 O3 . 1.206(3) ?
C6 O4 . 1.341(3) y
O4 C7 . 1.484(3) ?
C7 C8 . 1.508(4) ?
C7 C10 . 1.517(4) ?
C7 C9 . 1.519(4) ?
C8 H8A . 0.9800 ?
C8 H8B . 0.9800 ?
C8 H8C . 0.9800 ?
C9 H9A . 0.9800 ?
C9 H9B . 0.9800 ?
C9 H9C . 0.9800 ?
C10 H10A . 0.9800 ?
C10 H10B . 0.9800 ?
C10 H10C . 0.9800 ?
C11 C16 . 1.382(4) ?
C11 C12 . 1.385(4) ?
C12 C13 . 1.388(4) ?
C12 H12 . 0.9500 ?
C13 C14 . 1.374(4) ?
C13 H13 . 0.9500 ?
C14 C15 . 1.374(4) ?
C14 H14 . 0.9500 ?
C15 C16 . 1.387(4) ?
C15 H15 . 0.9500 ?
C16 H16 . 0.9500 ?

loop_
_geom_hbond_atom_site_label_D
_geom_hbond_atom_site_label_H
_geom_hbond_atom_site_label_A
_geom_hbond_site_symmetry_A
_geom_hbond_distance_DH
_geom_hbond_distance_HA
_geom_hbond_distance_DA
_geom_hbond_angle_DHA
N1 H1 O1 2_665 0.87(2) 2.19(3) 3.035(3) 162(2)
C4 H4B O1 2_565 0.99 2.58 3.561(4) 170
C16 H16 O3 2_665 0.95 2.33 3.204(4) 152

loop_
_geom_torsion_atom_site_label_1
_geom_torsion_atom_site_label_2
_geom_torsion_atom_site_label_3
_geom_torsion_atom_site_label_4
_geom_torsion
_geom_torsion_publ_flag
C11 C1 C2 N1 169.6(3) ?
Br1 C1 C2 N1 -4.3(4) ?
C11 C1 C2 C3 -4.4(4) ?
Br1 C1 C2 C3 -178.3(2) ?
C1 C2 C3 O1 129.7(3) ?
N1 C2 C3 O1 -44.8(4) ?
C1 C2 C3 O2 -50.1(4) ?
N1 C2 C3 O2 135.3(2) ?
O1 C3 O2 C4 -7.6(4) ?
C2 C3 O2 C4 172.3(2) ?
C3 O2 C4 C5 -175.5(2) ?
C1 C2 N1 C6 145.0(3) y
C3 C2 N1 C6 -40.7(4) ?
C2 N1 C6 O3 170.3(3) ?
C2 N1 C6 O4 -11.3(4) y
O3 C6 O4 C7 -13.4(4) ?
N1 C6 O4 C7 168.3(2) ?
C6 O4 C7 C8 -177.6(2) ?
C6 O4 C7 C10 64.6(3) ?
C6 O4 C7 C9 -59.5(3) ?
C2 C1 C11 C16 -50.8(4) ?
Br1 C1 C11 C16 123.3(3) ?
C2 C1 C11 C12 127.4(3) ?
Br1 C1 C11 C12 -58.5(3) ?
C16 C11 C12 C13 1.5(4) ?
C1 C11 C12 C13 -176.7(3) ?
C11 C12 C13 C14 -0.8(5) ?
C12 C13 C14 C15 0.3(5) ?
C13 C14 C15 C16 -0.5(5) ?
C12 C11 C16 C15 -1.8(5) ?
C1 C11 C16 C15 176.4(3) ?
C14 C15 C16 C11 1.3(5) ?

loop_
_cod_related_entry_id
_cod_related_entry_database
_cod_related_entry_code
1 ChemSpider 21175056
